data_4508694
loop_
_publ_author_name
'Fridman, Natalya'
'Speiser, Shammai'
'Kaftory, Menahem'

_publ_section_title
;
 Chromotropic Behavior of Lophine Nitro-Derivatives
;
_journal_issue 10
_journal_name_full 'Crystal Growth &amp; Design'
_journal_page_first 2281
_journal_paper_doi 10.1021/cg0600952
_journal_volume 6
_journal_year 2006
_chemical_formula_moiety 'C23 H19 N3 O3, C2 H4 O1'
_chemical_formula_sum 'C25 H23 N3 O4'
_chemical_formula_weight 429.46
_chemical_name_systematic
; 
 Phenol, 2-[4,5-bis(4-methylphenyl)-1H-imidazol-2-yl]-4-nitro
 1,4-Dioxane chlathrate
;
_space_group_IT_number 2
_symmetry_cell_setting triclinic
_symmetry_space_group_name_Hall '-P 1'
_symmetry_space_group_name_H-M 'P -1'
_atom_sites_solution_hydrogens geom
_atom_sites_solution_primary direct
_atom_sites_solution_secondary difmap
_audit_creation_method SHELXL-97
_cell_angle_alpha 93.670(10)
_cell_angle_beta 96.600(10)
_cell_angle_gamma 96.910(10)
_cell_formula_units_Z 2
_cell_length_a 8.095(2)
_cell_length_b 9.525(2)
_cell_length_c 14.306(3)
_cell_measurement_reflns_used none
_cell_measurement_temperature 293(2)
_cell_measurement_theta_max 27.485
_cell_measurement_theta_min 1.018
_cell_volume 1084.4(4)
_computing_cell_refinement 'Denzo SMN (Otwinowski & Minor 1997)'
_computing_data_collection 'Collect (Nonius, 2000)'
_computing_data_reduction 'Denzo SMN (Otwinowski & Minor 1997)'
_computing_molecular_graphics 'Ortep-3 for Windows (Farrugia, 1999)'
_computing_structure_refinement 'SHELXL-97 (Sheldrick, 1997)'
_computing_structure_solution 'SHELXS-97 (Sheldrick, 1997)'
_diffrn_ambient_temperature 293(2)
_diffrn_detector_area_resol_mean 95
_diffrn_measured_fraction_theta_full 0.996
_diffrn_measured_fraction_theta_max 0.996
_diffrn_measurement_device_type KappaCCD
_diffrn_measurement_method 'phi scan'
_diffrn_radiation_monochromator graphite
_diffrn_radiation_source 'fine-focus sealed tube'
_diffrn_radiation_type MoK\a
_diffrn_radiation_wavelength 0.71073
_diffrn_reflns_av_R_equivalents 0.0249
_diffrn_reflns_av_sigmaI/netI 0.0544
_diffrn_reflns_limit_h_max 8
_diffrn_reflns_limit_h_min -9
_diffrn_reflns_limit_k_max 11
_diffrn_reflns_limit_k_min -11
_diffrn_reflns_limit_l_max 17
_diffrn_reflns_limit_l_min -17
_diffrn_reflns_number 6424
_diffrn_reflns_theta_full 25.04
_diffrn_reflns_theta_max 25.04
_diffrn_reflns_theta_min 1.44
_diffrn_standards_decay_% none
_diffrn_standards_interval_count none
_diffrn_standards_interval_time none
_diffrn_standards_number none
_exptl_absorpt_coefficient_mu 0.090
_exptl_absorpt_correction_T_max 0.9812
_exptl_absorpt_correction_T_min 0.9734
_exptl_absorpt_correction_type none
_exptl_crystal_colour lemon-yellow
_exptl_crystal_density_diffrn 1.315
_exptl_crystal_density_meas ?
_exptl_crystal_density_method 'not measured'
_exptl_crystal_description prism
_exptl_crystal_F_000 452
_exptl_crystal_size_max 0.30
_exptl_crystal_size_mid 0.24
_exptl_crystal_size_min 0.21
_refine_diff_density_max 0.347
_refine_diff_density_min -0.296
_refine_diff_density_rms 0.036
_refine_ls_extinction_coef 0.075(12)
_refine_ls_extinction_expression Fc^*^=kFc[1+0.001xFc^2^\l^3^/sin(2\q)]^-1/4^
_refine_ls_extinction_method SHELXL
_refine_ls_goodness_of_fit_ref 1.023
_refine_ls_hydrogen_treatment mixed
_refine_ls_matrix_type full
_refine_ls_number_parameters 312
_refine_ls_number_reflns 3827
_refine_ls_number_restraints 0
_refine_ls_restrained_S_all 1.023
_refine_ls_R_factor_all 0.0741
_refine_ls_R_factor_gt 0.0494
_refine_ls_shift/su_max 0.001
_refine_ls_shift/su_mean 0.000
_refine_ls_structure_factor_coef Fsqd
_refine_ls_weighting_details 'calc w=1/[\s^2^(Fo^2^)+(0.0956P)^2^+0.0000P] where P=(Fo^2^+2Fc^2^)/3'
_refine_ls_weighting_scheme calc
_refine_ls_wR_factor_gt 0.1427
_refine_ls_wR_factor_ref 0.1528
_reflns_number_gt 2496
_reflns_number_total 3827
_reflns_threshold_expression >2sigma(I)
_cod_data_source_file cg0600952sup6.cif
_cod_data_source_block bismethyl-4-nitrophenolimidazol
_cod_depositor_comments
;
The following automatic conversions were performed:

'_exptl_crystal_density_meas' value 'none' was changed to '?' - the
value is perceived as not measured.

Automatic conversion script
Id: cif_fix_values 3008 2015-01-20 13:52:24Z robertas 
;
_cod_original_sg_symbol_H-M P-1
_cod_database_code 4508694

loop_
_symmetry_equiv_pos_as_xyz
'x, y, z'
'-x, -y, -z'

loop_
_atom_site_label
_atom_site_type_symbol
_atom_site_fract_x
_atom_site_fract_y
_atom_site_fract_z
_atom_site_U_iso_or_equiv
_atom_site_adp_type
_atom_site_occupancy
_atom_site_symmetry_multiplicity
_atom_site_calc_flag
_atom_site_refinement_flags
O1 O 0.29392(18) 0.52225(16) 0.45599(13) 0.0753(5) Uani 1 1 d .
H1O1 H 0.3034 0.4911 0.5082 0.103(10) Uiso 1 1 calc R
O2 O -0.3271(3) 0.1251(2) 0.24843(14) 0.1154(8) Uani 1 1 d .
O3 O -0.2301(3) 0.2210(2) 0.13169(13) 0.1104(7) Uani 1 1 d .
N1 N 0.22082(19) 0.36900(17) 0.59229(12) 0.0532(4) Uani 1 1 d .
N2 N -0.01318(19) 0.22212(16) 0.58209(11) 0.0519(4) Uani 1 1 d .
H2N2 H -0.1067 0.1731 0.5587 0.061(6) Uiso 1 1 calc R
N3 N -0.2263(3) 0.2073(2) 0.21604(15) 0.0786(6) Uani 1 1 d .
C1 C 0.6124(2) 0.4425(2) 0.90173(15) 0.0573(5) Uani 1 1 d .
C2 C 0.5302(2) 0.3043(2) 0.89104(16) 0.0628(6) Uani 1 1 d .
H2 H 0.5639 0.2392 0.9327 0.074(7) Uiso 1 1 calc R
C3 C 0.4002(2) 0.2616(2) 0.82030(16) 0.0617(6) Uani 1 1 d .
H3 H 0.3479 0.1684 0.8150 0.067(6) Uiso 1 1 calc R
C4 C 0.3458(2) 0.3559(2) 0.75658(14) 0.0503(5) Uani 1 1 d .
C5 C 0.4301(2) 0.4935(2) 0.76582(15) 0.0567(5) Uani 1 1 d .
H5 H 0.3990 0.5582 0.7232 0.067(6) Uiso 1 1 calc R
C6 C 0.5586(2) 0.5347(2) 0.83720(15) 0.0602(6) Uani 1 1 d .
H6 H 0.6112 0.6276 0.8424 0.074(6) Uiso 1 1 calc R
C7 C 0.7539(3) 0.4889(3) 0.97912(18) 0.0742(7) Uani 1 1 d .
H7A H 0.7729 0.4108 1.0165 0.14(2) Uiso 0.50 1 calc PR
H7B H 0.7254 0.5657 1.0184 0.087(16) Uiso 0.50 1 calc PR
H7C H 0.8538 0.5199 0.9519 0.108(19) Uiso 0.50 1 calc PR
H7D H 0.7951 0.5868 0.9748 0.070(13) Uiso 0.50 1 calc PR
H7E H 0.8427 0.4320 0.9728 0.086(16) Uiso 0.50 1 calc PR
H7F H 0.7143 0.4777 1.0393 0.095(17) Uiso 0.50 1 calc PR
C8 C -0.1992(2) 0.0056(2) 0.87728(16) 0.0598(6) Uani 1 1 d .
C9 C -0.2122(3) -0.0491(2) 0.78436(17) 0.0684(6) Uani 1 1 d .
H9 H -0.2813 -0.1337 0.7655 0.089(8) Uiso 1 1 calc R
C10 C -0.1256(3) 0.0184(2) 0.71926(16) 0.0634(6) Uani 1 1 d .
H10 H -0.1359 -0.0220 0.6576 0.069(6) Uiso 1 1 calc R
C11 C -0.0229(2) 0.14627(19) 0.74413(14) 0.0510(5) Uani 1 1 d .
C12 C -0.0097(3) 0.2014(2) 0.83748(15) 0.0596(6) Uani 1 1 d .
H12 H 0.0580 0.2867 0.8564 0.070(6) Uiso 1 1 calc R
C13 C -0.0948(3) 0.1321(2) 0.90207(16) 0.0642(6) Uani 1 1 d .
H13 H -0.0823 0.1710 0.9642 0.086(8) Uiso 1 1 calc R
C14 C -0.2972(3) -0.0673(3) 0.94812(18) 0.0809(7) Uani 1 1 d .
H14A H -0.4147 -0.0787 0.9254 0.121 Uiso 1 1 calc R
H14B H -0.2773 -0.0109 1.0073 0.121 Uiso 1 1 calc R
H14C H -0.2618 -0.1588 0.9567 0.121 Uiso 1 1 calc R
C15 C 0.2095(2) 0.31431(19) 0.67899(13) 0.0488(5) Uani 1 1 d .
C16 C 0.0620(2) 0.22354(19) 0.67360(14) 0.0496(5) Uani 1 1 d .
C17 C 0.0856(2) 0.31135(19) 0.53508(14) 0.0499(5) Uani 1 1 d .
C18 C 0.0552(2) 0.3402(2) 0.43634(14) 0.0509(5) Uani 1 1 d .
C19 C -0.0748(2) 0.2650(2) 0.37427(14) 0.0557(5) Uani 1 1 d .
H19 H -0.1487 0.1956 0.3959 0.064(6) Uiso 1 1 calc R
C20 C -0.0942(3) 0.2933(2) 0.28099(15) 0.0620(6) Uani 1 1 d .
C21 C 0.0091(3) 0.3990(2) 0.24639(17) 0.0686(6) Uani 1 1 d .
H21 H -0.0071 0.4176 0.1832 0.080(7) Uiso 1 1 calc R
C22 C 0.1357(3) 0.4754(2) 0.30721(17) 0.0674(6) Uani 1 1 d .
H22 H 0.2046 0.5481 0.2852 0.083(7) Uiso 1 1 calc R
C23 C 0.1631(2) 0.4463(2) 0.40094(15) 0.0576(5) Uani 1 1 d .
O1S O 0.65616(16) 0.08257(14) 0.50664(12) 0.0735(5) Uani 1 1 d .
C1S C 0.6170(3) -0.0504(3) 0.4542(3) 0.1328(16) Uani 1 1 d .
H1S1 H 0.6020 -0.0327 0.3879 0.159 Uiso 1 1 calc R
H1S2 H 0.7145 -0.1003 0.4640 0.159 Uiso 1 1 calc R
C2S C 0.5103(4) 0.1351(3) 0.5304(4) 0.169(2) Uani 1 1 d .
H2S1 H 0.5427 0.1996 0.5865 0.203 Uiso 1 1 calc R
H2S2 H 0.4729 0.1916 0.4799 0.203 Uiso 1 1 calc R

loop_
_atom_site_aniso_label
_atom_site_aniso_U_11
_atom_site_aniso_U_22
_atom_site_aniso_U_33
_atom_site_aniso_U_23
_atom_site_aniso_U_13
_atom_site_aniso_U_12
O1 0.0642(10) 0.0840(10) 0.0697(11) 0.0102(9) 0.0044(8) -0.0220(8)
O2 0.1181(15) 0.1232(15) 0.0821(14) 0.0090(12) -0.0227(12) -0.0436(14)
O3 0.1452(18) 0.1204(15) 0.0536(12) -0.0051(11) -0.0145(12) 0.0009(14)
N1 0.0447(9) 0.0575(9) 0.0543(10) 0.0012(8) 0.0049(8) -0.0035(7)
N2 0.0422(9) 0.0558(9) 0.0530(10) -0.0016(8) 0.0023(8) -0.0060(7)
N3 0.0907(15) 0.0765(13) 0.0615(14) -0.0037(10) -0.0082(12) 0.0045(12)
C1 0.0430(10) 0.0713(13) 0.0548(13) -0.0023(10) 0.0060(9) -0.0008(10)
C2 0.0499(12) 0.0702(13) 0.0667(14) 0.0145(11) 0.0003(11) 0.0035(10)
C3 0.0535(12) 0.0572(12) 0.0703(15) 0.0074(11) 0.0016(11) -0.0051(10)
C4 0.0417(10) 0.0560(11) 0.0513(12) 0.0004(9) 0.0061(9) -0.0002(9)
C5 0.0523(11) 0.0556(11) 0.0586(13) 0.0041(10) 0.0013(10) -0.0015(9)
C6 0.0533(12) 0.0573(12) 0.0647(14) -0.0001(10) 0.0033(11) -0.0078(10)
C7 0.0575(14) 0.0928(18) 0.0653(16) -0.0023(14) -0.0066(12) -0.0010(13)
C8 0.0569(12) 0.0581(11) 0.0637(14) 0.0076(10) 0.0099(10) 0.0014(10)
C9 0.0751(14) 0.0565(12) 0.0684(16) 0.0034(11) 0.0085(12) -0.0110(11)
C10 0.0740(14) 0.0574(12) 0.0544(14) -0.0028(10) 0.0091(11) -0.0066(11)
C11 0.0464(10) 0.0514(10) 0.0537(12) 0.0013(9) 0.0063(9) 0.0020(8)
C12 0.0565(12) 0.0604(12) 0.0566(13) -0.0027(10) 0.0064(10) -0.0093(10)
C13 0.0630(13) 0.0732(14) 0.0536(14) -0.0026(11) 0.0106(11) -0.0019(11)
C14 0.0842(16) 0.0819(16) 0.0760(17) 0.0165(13) 0.0197(14) -0.0064(13)
C15 0.0432(10) 0.0510(10) 0.0506(12) -0.0001(9) 0.0063(9) 0.0009(8)
C16 0.0463(10) 0.0512(10) 0.0489(12) -0.0026(9) 0.0053(9) 0.0008(8)
C17 0.0442(10) 0.0493(10) 0.0534(12) -0.0012(9) 0.0057(9) -0.0023(8)
C18 0.0470(10) 0.0528(10) 0.0521(12) 0.0004(9) 0.0078(9) 0.0035(8)
C19 0.0543(11) 0.0574(11) 0.0530(13) 0.0012(10) 0.0039(10) 0.0015(9)
C20 0.0628(13) 0.0651(12) 0.0551(14) -0.0037(10) 0.0007(11) 0.0067(10)
C21 0.0771(15) 0.0771(14) 0.0528(14) 0.0069(11) 0.0096(12) 0.0121(12)
C22 0.0679(14) 0.0715(13) 0.0648(15) 0.0119(12) 0.0188(12) 0.0032(12)
C23 0.0518(11) 0.0606(11) 0.0597(14) 0.0034(10) 0.0111(10) 0.0005(10)
O1S 0.0474(8) 0.0629(9) 0.1042(13) -0.0179(8) 0.0144(8) -0.0096(7)
C1S 0.0750(18) 0.0854(18) 0.229(4) -0.074(2) 0.063(2) -0.0237(15)
C2S 0.0727(19) 0.094(2) 0.332(6) -0.096(3) 0.085(3) -0.0217(17)

loop_
_atom_type_symbol
_atom_type_description
_atom_type_scat_dispersion_real
_atom_type_scat_dispersion_imag
_atom_type_scat_source
C C 0.0033 0.0016 'International Tables Vol C Tables 4.2.6.8 and 6.1.1.4'
O O 0.0106 0.0060 'International Tables Vol C Tables 4.2.6.8 and 6.1.1.4'
N N 0.0061 0.0033 'International Tables Vol C Tables 4.2.6.8 and 6.1.1.4'
H H 0.0000 0.0000 'International Tables Vol C Tables 4.2.6.8 and 6.1.1.4'

loop_
_geom_angle_atom_site_label_1
_geom_angle_atom_site_label_2
_geom_angle_atom_site_label_3
_geom_angle
_geom_angle_site_symmetry_1
C23 O1 H1O1 109.5 .
C17 N1 C15 107.10(15) .
C17 N2 C16 108.35(15) .
C17 N2 H2N2 125.8 .
C16 N2 H2N2 125.8 .
O2 N3 O3 122.8(2) .
O2 N3 C20 118.6(2) .
O3 N3 C20 118.6(2) .
C6 C1 C2 116.85(18) .
C6 C1 C7 121.6(2) .
C2 C1 C7 121.6(2) .
C3 C2 C1 121.7(2) .
C3 C2 H2 119.2 .
C1 C2 H2 119.2 .
C2 C3 C4 120.91(18) .
C2 C3 H3 119.5 .
C4 C3 H3 119.5 .
C3 C4 C5 117.59(18) .
C3 C4 C15 122.78(17) .
C5 C4 C15 119.58(18) .
C6 C5 C4 120.7(2) .
C6 C5 H5 119.6 .
C4 C5 H5 119.6 .
C5 C6 C1 122.24(19) .
C5 C6 H6 118.9 .
C1 C6 H6 118.9 .
C1 C7 H7A 109.5 .
C1 C7 H7B 109.5 .
H7A C7 H7B 109.5 .
C1 C7 H7C 109.5 .
H7A C7 H7C 109.5 .
H7B C7 H7C 109.5 .
C1 C7 H7D 109.5 .
H7A C7 H7D 141.1 .
H7B C7 H7D 56.3 .
H7C C7 H7D 56.3 .
C1 C7 H7E 109.5 .
H7A C7 H7E 56.3 .
H7B C7 H7E 141.1 .
H7C C7 H7E 56.3 .
H7D C7 H7E 109.5 .
C1 C7 H7F 109.5 .
H7A C7 H7F 56.3 .
H7B C7 H7F 56.3 .
H7C C7 H7F 141.1 .
H7D C7 H7F 109.5 .
H7E C7 H7F 109.5 .
C9 C8 C13 117.04(19) .
C9 C8 C14 121.57(19) .
C13 C8 C14 121.4(2) .
C10 C9 C8 121.71(19) .
C10 C9 H9 119.1 .
C8 C9 H9 119.1 .
C9 C10 C11 121.0(2) .
C9 C10 H10 119.5 .
C11 C10 H10 119.5 .
C10 C11 C12 117.30(18) .
C10 C11 C16 121.36(18) .
C12 C11 C16 121.28(16) .
C13 C12 C11 121.15(18) .
C13 C12 H12 119.4 .
C11 C12 H12 119.4 .
C12 C13 C8 121.7(2) .
C12 C13 H13 119.1 .
C8 C13 H13 119.1 .
C8 C14 H14A 109.5 .
C8 C14 H14B 109.5 .
H14A C14 H14B 109.5 .
C8 C14 H14C 109.5 .
H14A C14 H14C 109.5 .
H14B C14 H14C 109.5 .
C16 C15 N1 108.80(16) .
C16 C15 C4 131.66(18) .
N1 C15 C4 119.53(15) .
N2 C16 C15 105.79(16) .
N2 C16 C11 120.90(16) .
C15 C16 C11 133.13(18) .
N1 C17 N2 109.94(17) .
N1 C17 C18 123.24(16) .
N2 C17 C18 126.81(17) .
C19 C18 C23 118.22(19) .
C19 C18 C17 122.44(17) .
C23 C18 C17 119.33(18) .
C20 C19 C18 120.00(19) .
C20 C19 H19 120.0 .
C18 C19 H19 120.0 .
C19 C20 C21 122.0(2) .
C19 C20 N3 118.9(2) .
C21 C20 N3 119.1(2) .
C22 C21 C20 118.5(2) .
C22 C21 H21 120.7 .
C20 C21 H21 120.7 .
C21 C22 C23 121.2(2) .
C21 C22 H22 119.4 .
C23 C22 H22 119.4 .
O1 C23 C22 117.96(18) .
O1 C23 C18 121.96(19) .
C22 C23 C18 120.1(2) .
C2S O1S C1S 111.06(18) .
C2S C1S O1S 119.6(3) 2_656
C2S C1S H1S1 107.4 2_656
O1S C1S H1S1 107.4 .
C2S C1S H1S2 107.4 2_656
O1S C1S H1S2 107.4 .
H1S1 C1S H1S2 106.9 .
C1S C2S O1S 120.7(3) 2_656
C1S C2S H2S1 107.2 2_656
O1S C2S H2S1 107.2 .
C1S C2S H2S2 107.2 2_656
O1S C2S H2S2 107.2 .
H2S1 C2S H2S2 106.8 .

loop_
_geom_bond_atom_site_label_1
_geom_bond_atom_site_label_2
_geom_bond_distance
_geom_bond_site_symmetry_2
O1 C23 1.348(2) .
O1 H1O1 0.8200 .
O2 N3 1.214(2) .
O3 N3 1.219(3) .
N1 C17 1.327(2) .
N1 C15 1.384(2) .
N2 C17 1.359(2) .
N2 C16 1.377(3) .
N2 H2N2 0.8600 .
N3 C20 1.463(3) .
C1 C6 1.385(3) .
C1 C2 1.393(3) .
C1 C7 1.502(3) .
C2 C3 1.377(3) .
C2 H2 0.9300 .
C3 C4 1.393(3) .
C3 H3 0.9300 .
C4 C5 1.394(3) .
C4 C15 1.470(3) .
C5 C6 1.373(3) .
C5 H5 0.9300 .
C6 H6 0.9300 .
C7 H7A 0.9600 .
C7 H7B 0.9600 .
C7 H7C 0.9600 .
C7 H7D 0.9600 .
C7 H7E 0.9600 .
C7 H7F 0.9600 .
C8 C9 1.384(3) .
C8 C13 1.387(3) .
C8 C14 1.510(3) .
C9 C10 1.375(3) .
C9 H9 0.9300 .
C10 C11 1.390(3) .
C10 H10 0.9300 .
C11 C12 1.391(3) .
C11 C16 1.472(3) .
C12 C13 1.371(3) .
C12 H12 0.9300 .
C13 H13 0.9300 .
C14 H14A 0.9600 .
C14 H14B 0.9600 .
C14 H14C 0.9600 .
C15 C16 1.379(2) .
C17 C18 1.455(3) .
C18 C19 1.390(3) .
C18 C23 1.412(3) .
C19 C20 1.373(3) .
C19 H19 0.9300 .
C20 C21 1.383(3) .
C21 C22 1.368(3) .
C21 H21 0.9300 .
C22 C23 1.385(3) .
C22 H22 0.9300 .
O1S C2S 1.404(3) .
O1S C1S 1.412(3) .
C1S C2S 1.279(4) 2_656
C1S H1S1 0.9700 .
C1S H1S2 0.9700 .
C2S C1S 1.279(4) 2_656
C2S H2S1 0.9700 .
C2S H2S2 0.9700 .

loop_
_geom_torsion_atom_site_label_1
_geom_torsion_atom_site_label_2
_geom_torsion_atom_site_label_3
_geom_torsion_atom_site_label_4
_geom_torsion
_geom_torsion_site_symmetry_4
C6 C1 C2 C3 -0.7(3) .
C7 C1 C2 C3 179.8(2) .
C1 C2 C3 C4 -0.1(3) .
C2 C3 C4 C5 1.4(3) .
C2 C3 C4 C15 178.88(19) .
C3 C4 C5 C6 -2.0(3) .
C15 C4 C5 C6 -179.49(18) .
C4 C5 C6 C1 1.2(3) .
C2 C1 C6 C5 0.2(3) .
C7 C1 C6 C5 179.6(2) .
C13 C8 C9 C10 0.1(3) .
C14 C8 C9 C10 178.8(2) .
C8 C9 C10 C11 -1.0(4) .
C9 C10 C11 C12 0.9(3) .
C9 C10 C11 C16 -176.2(2) .
C10 C11 C12 C13 0.0(3) .
C16 C11 C12 C13 177.14(19) .
C11 C12 C13 C8 -0.9(3) .
C9 C8 C13 C12 0.8(3) .
C14 C8 C13 C12 -177.8(2) .
C17 N1 C15 C16 -1.1(2) .
C17 N1 C15 C4 178.07(16) .
C3 C4 C15 C16 37.0(3) .
C5 C4 C15 C16 -145.6(2) .
C3 C4 C15 N1 -142.0(2) .
C5 C4 C15 N1 35.5(3) .
C17 N2 C16 C15 -1.0(2) .
C17 N2 C16 C11 174.71(16) .
N1 C15 C16 N2 1.3(2) .
C4 C15 C16 N2 -177.75(19) .
N1 C15 C16 C11 -173.66(19) .
C4 C15 C16 C11 7.3(4) .
C10 C11 C16 N2 34.4(3) .
C12 C11 C16 N2 -142.6(2) .
C10 C11 C16 C15 -151.2(2) .
C12 C11 C16 C15 31.7(3) .
C15 N1 C17 N2 0.5(2) .
C15 N1 C17 C18 -178.21(18) .
C16 N2 C17 N1 0.3(2) .
C16 N2 C17 C18 178.95(19) .
N1 C17 C18 C19 171.15(18) .
N2 C17 C18 C19 -7.3(3) .
N1 C17 C18 C23 -7.5(3) .
N2 C17 C18 C23 174.09(18) .
C23 C18 C19 C20 0.9(3) .
C17 C18 C19 C20 -177.7(2) .
C18 C19 C20 C21 -2.3(3) .
C18 C19 C20 N3 176.61(18) .
O2 N3 C20 C19 8.7(3) .
O3 N3 C20 C19 -171.2(2) .
O2 N3 C20 C21 -172.4(2) .
O3 N3 C20 C21 7.7(3) .
C19 C20 C21 C22 1.1(3) .
N3 C20 C21 C22 -177.8(2) .
C20 C21 C22 C23 1.4(3) .
C21 C22 C23 O1 177.6(2) .
C21 C22 C23 C18 -2.7(3) .
C19 C18 C23 O1 -178.81(18) .
C17 C18 C23 O1 -0.1(3) .
C19 C18 C23 C22 1.5(3) .
C17 C18 C23 C22 -179.83(19) .
C2S O1S C1S C2S -32.0(7) 2_656
C1S O1S C2S C1S 32.3(7) 2_656
